data_4505928
loop_
_publ_author_name
'Huang, Fu-Ping'
'Zhang, Qian'
'Yu, Qing'
'Bian, He-Dong'
'Liang, Hong'
'Yan, Shi-Ping'
'Liao, Dai-Zheng'
'Cheng, Peng'

_publ_section_title
;
 Coordination Assemblies of CoII/NiII/ ZnII/CdIIwith Succinic Acid and
 Bent Connectors: Structural Diversity and Spin-Canted Antiferromagnetism
;
_journal_issue 4
_journal_name_full 'Crystal Growth &amp; Design'
_journal_page_first 1890
_journal_paper_doi 10.1021/cg201577w
_journal_volume 12
_journal_year 2012
_chemical_formula_sum 'C14 H12 N5 O3 Zn'
_chemical_formula_weight 363.68
_chemical_name_systematic
; 
 ? 
;
_space_group_IT_number 14
_symmetry_cell_setting monoclinic
_symmetry_space_group_name_Hall '-P 2yn'
_symmetry_space_group_name_H-M 'P 1 21/n 1'
_atom_sites_solution_hydrogens geom
_atom_sites_solution_primary direct
_atom_sites_solution_secondary difmap
_audit_creation_method SHELXL-97
_cell_angle_alpha 90.00
_cell_angle_beta 94.19(3)
_cell_angle_gamma 90.00
_cell_formula_units_Z 4
_cell_length_a 12.599(3)
_cell_length_b 7.6800(15)
_cell_length_c 14.330(3)
_cell_measurement_temperature 293(2)
_cell_volume 1382.9(5)
_computing_cell_refinement 'Bruker SMART'
_computing_data_collection 'Bruker SMART'
_computing_data_reduction 'Bruker SAINT'
_computing_molecular_graphics 'Bruker SHELXTL'
_computing_publication_material 'Bruker SHELXTL'
_computing_structure_refinement 'SHELXL-97 (Sheldrick, 1997)'
_computing_structure_solution 'SHELXS-97 (Sheldrick, 1990)'
_diffrn_ambient_temperature 293(2)
_diffrn_measured_fraction_theta_full 0.993
_diffrn_measured_fraction_theta_max 0.993
_diffrn_measurement_device_type 'CCD area detector'
_diffrn_measurement_method 'phi and omega scans'
_diffrn_radiation_monochromator graphite
_diffrn_radiation_source 'fine-focus sealed tube'
_diffrn_radiation_type MoK\a
_diffrn_radiation_wavelength 0.71073
_diffrn_reflns_av_R_equivalents 0.0413
_diffrn_reflns_av_sigmaI/netI 0.0428
_diffrn_reflns_limit_h_max 16
_diffrn_reflns_limit_h_min -16
_diffrn_reflns_limit_k_max 9
_diffrn_reflns_limit_k_min -7
_diffrn_reflns_limit_l_max 18
_diffrn_reflns_limit_l_min -18
_diffrn_reflns_number 9173
_diffrn_reflns_theta_full 27.48
_diffrn_reflns_theta_max 27.48
_diffrn_reflns_theta_min 3.01
_exptl_absorpt_coefficient_mu 1.800
_exptl_absorpt_correction_T_max 0.879
_exptl_absorpt_correction_T_min 0.685
_exptl_absorpt_correction_type multi-scan
_exptl_absorpt_process_details sadabs
_exptl_crystal_colour colorless
_exptl_crystal_density_diffrn 1.747
_exptl_crystal_density_method 'not measured'
_exptl_crystal_description block
_exptl_crystal_F_000 740.0
_exptl_crystal_size_max 0.32
_exptl_crystal_size_mid 0.23
_exptl_crystal_size_min 0.12
_refine_diff_density_max 0.418
_refine_diff_density_min -1.007
_refine_diff_density_rms 0.081
_refine_ls_extinction_method none
_refine_ls_goodness_of_fit_ref 1.024
_refine_ls_hydrogen_treatment mixed
_refine_ls_matrix_type full
_refine_ls_number_parameters 216
_refine_ls_number_reflns 3144
_refine_ls_number_restraints 0
_refine_ls_restrained_S_all 1.024
_refine_ls_R_factor_all 0.0472
_refine_ls_R_factor_gt 0.0395
_refine_ls_shift/su_max 0.001
_refine_ls_shift/su_mean 0.000
_refine_ls_structure_factor_coef Fsqd
_refine_ls_weighting_details 'calc w=1/[\s^2^(Fo^2^)+(0.0360P)^2^+2.3000P] where P=(Fo^2^+2Fc^2^)/3'
_refine_ls_weighting_scheme calc
_refine_ls_wR_factor_gt 0.0904
_refine_ls_wR_factor_ref 0.0941
_reflns_number_gt 2765
_reflns_number_total 3144
_reflns_threshold_expression >2sigma(I)
_cod_data_source_file cg201577w_si_008.cif
_cod_data_source_block aa
_cod_original_sg_symbol_H-M p21/n
_cod_database_code 4505928

loop_
_symmetry_equiv_pos_as_xyz
'x, y, z'
'-x+1/2, y+1/2, -z+1/2'
'-x, -y, -z'
'x-1/2, -y-1/2, z-1/2'

loop_
_atom_site_label
_atom_site_type_symbol
_atom_site_fract_x
_atom_site_fract_y
_atom_site_fract_z
_atom_site_U_iso_or_equiv
_atom_site_adp_type
_atom_site_occupancy
_atom_site_symmetry_multiplicity
_atom_site_calc_flag
_atom_site_refinement_flags
Zn1 Zn 0.80128(2) 0.05087(4) 0.02982(2) 0.01873(11) Uani 1 1 d .
C1 C 0.8771(2) 0.3540(4) -0.0300(2) 0.0255(6) Uani 1 1 d .
C2 C 0.9586(2) 0.4954(4) -0.0416(2) 0.0304(7) Uani 1 1 d .
H2A H 0.9225 0.6067 -0.0486 0.037 Uiso 1 1 calc R
H2B H 0.9942 0.4736 -0.0982 0.037 Uiso 1 1 calc R
C3 C 0.2145(2) 0.1486(4) 0.1482(2) 0.0232(6) Uani 1 1 d .
H3 H 0.1408 0.1392 0.1428 0.028 Uiso 1 1 calc R
C4 C 0.2630(2) 0.2384(4) 0.2232(2) 0.0298(7) Uani 1 1 d .
H4 H 0.2222 0.2895 0.2673 0.036 Uiso 1 1 calc R
C5 C 0.3728(2) 0.2516(4) 0.2323(2) 0.0276(7) Uani 1 1 d .
H5 H 0.4064 0.3132 0.2819 0.033 Uiso 1 1 calc R
C6 C 0.4322(2) 0.1720(4) 0.16660(18) 0.0197(5) Uani 1 1 d .
C7 C 0.3778(2) 0.0854(4) 0.09256(19) 0.0221(6) Uani 1 1 d .
H7 H 0.4169 0.0328 0.0477 0.027 Uiso 1 1 calc R
C8 C 0.5494(2) 0.1708(4) 0.17024(19) 0.0204(6) Uani 1 1 d .
C9 C 0.7129(2) 0.1717(4) 0.21540(18) 0.0195(5) Uani 1 1 d .
C10 C 0.8144(2) 0.1786(4) 0.27297(19) 0.0209(6) Uani 1 1 d .
C11 C 0.9084(2) 0.2300(4) 0.2353(2) 0.0306(7) Uani 1 1 d .
H11 H 0.9040 0.2679 0.1735 0.037 Uiso 1 1 calc R
C12 C 1.0081(2) 0.1756(5) 0.3709(3) 0.0394(8) Uani 1 1 d .
H12 H 1.0739 0.1713 0.4047 0.047 Uiso 1 1 calc R
C13 C 0.9194(3) 0.1271(5) 0.4153(2) 0.0363(8) Uani 1 1 d .
H13 H 0.9258 0.0947 0.4780 0.044 Uiso 1 1 calc R
C14 C 0.8212(2) 0.1267(4) 0.3662(2) 0.0286(7) Uani 1 1 d .
H14 H 0.7606 0.0924 0.3948 0.034 Uiso 1 1 calc R
N1 N 0.27092(17) 0.0747(3) 0.08303(16) 0.0196(5) Uani 1 1 d .
N2 N 0.61662(17) 0.2022(3) 0.24767(16) 0.0210(5) Uani 1 1 d .
N3 N 0.70518(17) 0.1259(3) 0.12461(16) 0.0223(5) Uani 1 1 d .
N4 N 0.59913(17) 0.1251(3) 0.09548(16) 0.0240(5) Uani 1 1 d .
N5 N 1.0046(2) 0.2288(4) 0.2817(2) 0.0399(7) Uani 1 1 d .
O1 O 0.91536(16) 0.1986(3) -0.01505(15) 0.0274(5) Uani 1 1 d .
O2 O 0.78157(18) 0.3831(4) -0.0330(2) 0.0459(6) Uani 1 1 d .
O3 O 0.90027(19) -0.1249(3) 0.08900(18) 0.0336(5) Uani 1 1 d .
H3B H 0.892(3) -0.175(5) 0.137(3) 0.046(12) Uiso 1 1 d .
H3A H 0.953(4) -0.149(6) 0.069(3) 0.063(15) Uiso 1 1 d .

loop_
_atom_site_aniso_label
_atom_site_aniso_U_11
_atom_site_aniso_U_22
_atom_site_aniso_U_33
_atom_site_aniso_U_23
_atom_site_aniso_U_13
_atom_site_aniso_U_12
Zn1 0.01445(16) 0.02707(19) 0.01515(17) -0.00171(13) 0.00432(11) -0.00268(12)
C1 0.0277(14) 0.0305(16) 0.0185(14) -0.0007(12) 0.0038(11) -0.0021(12)
C2 0.0325(16) 0.0269(16) 0.0313(17) 0.0079(13) -0.0017(13) -0.0060(13)
C3 0.0160(12) 0.0309(16) 0.0232(14) -0.0005(12) 0.0036(10) 0.0007(11)
C4 0.0226(14) 0.0437(19) 0.0239(15) -0.0117(13) 0.0083(12) 0.0038(13)
C5 0.0223(13) 0.0392(18) 0.0212(14) -0.0124(13) 0.0008(11) 0.0021(12)
C6 0.0180(12) 0.0267(14) 0.0147(13) -0.0017(11) 0.0025(10) -0.0004(11)
C7 0.0180(12) 0.0311(16) 0.0176(13) -0.0042(11) 0.0035(10) -0.0004(11)
C8 0.0186(12) 0.0260(14) 0.0166(13) -0.0055(11) 0.0012(10) -0.0020(11)
C9 0.0180(12) 0.0236(14) 0.0172(13) -0.0025(11) 0.0037(10) -0.0008(11)
C10 0.0174(12) 0.0248(14) 0.0207(14) -0.0048(11) 0.0025(10) -0.0004(11)
C11 0.0220(14) 0.0452(19) 0.0249(16) -0.0018(14) 0.0034(12) -0.0072(13)
C12 0.0232(15) 0.049(2) 0.044(2) -0.0079(17) -0.0101(14) 0.0052(15)
C13 0.0344(17) 0.046(2) 0.0270(16) 0.0016(15) -0.0062(13) 0.0106(15)
C14 0.0247(14) 0.0362(17) 0.0251(15) 0.0025(13) 0.0035(12) 0.0034(13)
N1 0.0168(10) 0.0237(12) 0.0184(11) -0.0017(9) 0.0014(9) -0.0002(9)
N2 0.0150(10) 0.0315(13) 0.0167(11) -0.0068(9) 0.0026(9) -0.0018(9)
N3 0.0146(10) 0.0344(14) 0.0182(11) -0.0055(10) 0.0025(9) -0.0001(10)
N4 0.0144(10) 0.0390(14) 0.0189(12) -0.0070(10) 0.0025(9) -0.0009(10)
N5 0.0195(12) 0.058(2) 0.0417(17) -0.0066(15) -0.0011(12) -0.0070(12)
O1 0.0245(10) 0.0250(11) 0.0342(12) 0.0056(9) 0.0114(9) -0.0038(8)
O2 0.0255(11) 0.0504(15) 0.0625(18) 0.0000(13) 0.0074(11) 0.0023(11)
O3 0.0298(12) 0.0467(14) 0.0257(12) 0.0186(11) 0.0113(10) 0.0133(11)

loop_
_atom_type_symbol
_atom_type_description
_atom_type_scat_dispersion_real
_atom_type_scat_dispersion_imag
_atom_type_scat_source
C C 0.0033 0.0016 'International Tables Vol C Tables 4.2.6.8 and 6.1.1.4'
H H 0.0000 0.0000 'International Tables Vol C Tables 4.2.6.8 and 6.1.1.4'
N N 0.0061 0.0033 'International Tables Vol C Tables 4.2.6.8 and 6.1.1.4'
O O 0.0106 0.0060 'International Tables Vol C Tables 4.2.6.8 and 6.1.1.4'
Zn Zn 0.2839 1.4301 'International Tables Vol C Tables 4.2.6.8 and 6.1.1.4'

loop_
_geom_angle_atom_site_label_1
_geom_angle_atom_site_label_2
_geom_angle_atom_site_label_3
_geom_angle
_geom_angle_site_symmetry_1
_geom_angle_site_symmetry_3
N3 Zn1 O1 123.68(10) . .
N3 Zn1 O3 107.63(10) . .
O1 Zn1 O3 94.60(10) . .
N3 Zn1 N1 115.09(9) . 3_655
O1 Zn1 N1 107.85(9) . 3_655
O3 Zn1 N1 104.32(10) . 3_655
O2 C1 O1 121.8(3) . .
O2 C1 C2 122.7(3) . .
O1 C1 C2 115.6(3) . .
C1 C2 C2 112.2(3) . 3_765
C1 C2 H2A 109.2 . .
C2 C2 H2A 109.2 3_765 .
C1 C2 H2B 109.2 . .
C2 C2 H2B 109.2 3_765 .
H2A C2 H2B 107.9 . .
N1 C3 C4 121.8(2) . .
N1 C3 H3 119.1 . .
C4 C3 H3 119.1 . .
C3 C4 C5 119.5(3) . .
C3 C4 H4 120.3 . .
C5 C4 H4 120.3 . .
C4 C5 C6 119.3(3) . .
C4 C5 H5 120.4 . .
C6 C5 H5 120.4 . .
C5 C6 C7 118.0(2) . .
C5 C6 C8 124.6(2) . .
C7 C6 C8 117.5(2) . .
N1 C7 C6 122.7(3) . .
N1 C7 H7 118.6 . .
C6 C7 H7 118.6 . .
N4 C8 N2 113.6(2) . .
N4 C8 C6 120.3(2) . .
N2 C8 C6 126.0(2) . .
N3 C9 N2 112.0(2) . .
N3 C9 C10 123.4(2) . .
N2 C9 C10 124.6(2) . .
C14 C10 C11 117.3(3) . .
C14 C10 C9 121.2(3) . .
C11 C10 C9 121.4(3) . .
N5 C11 C10 124.7(3) . .
N5 C11 H11 117.7 . .
C10 C11 H11 117.7 . .
N5 C12 C13 123.5(3) . .
N5 C12 H12 118.2 . .
C13 C12 H12 118.2 . .
C12 C13 C14 119.6(3) . .
C12 C13 H13 120.2 . .
C14 C13 H13 120.2 . .
C13 C14 C10 118.7(3) . .
C13 C14 H14 120.7 . .
C10 C14 H14 120.7 . .
C3 N1 C7 118.7(2) . .
C3 N1 Zn1 121.65(18) . 3_655
C7 N1 Zn1 119.64(19) . 3_655
C9 N2 C8 102.1(2) . .
C9 N3 N4 107.2(2) . .
C9 N3 Zn1 137.66(18) . .
N4 N3 Zn1 115.03(17) . .
C8 N4 N3 105.1(2) . .
C11 N5 C12 116.2(3) . .
C1 O1 Zn1 108.14(17) . .
Zn1 O3 H3B 125(3) . .
Zn1 O3 H3A 123(4) . .
H3B O3 H3A 112(4) . .

loop_
_geom_bond_atom_site_label_1
_geom_bond_atom_site_label_2
_geom_bond_distance
_geom_bond_site_symmetry_2
Zn1 N3 1.971(2) .
Zn1 O1 1.975(2) .
Zn1 O3 1.985(2) .
Zn1 N1 2.039(2) 3_655
C1 O2 1.222(4) .
C1 O1 1.299(4) .
C1 C2 1.511(4) .
C2 C2 1.528(6) 3_765
C2 H2A 0.9700 .
C2 H2B 0.9700 .
C3 N1 1.341(4) .
C3 C4 1.381(4) .
C3 H3 0.9300 .
C4 C5 1.383(4) .
C4 H4 0.9300 .
C5 C6 1.387(4) .
C5 H5 0.9300 .
C6 C7 1.389(4) .
C6 C8 1.474(4) .
C7 N1 1.346(3) .
C7 H7 0.9300 .
C8 N4 1.327(4) .
C8 N2 1.367(3) .
C9 N3 1.344(3) .
C9 N2 1.349(3) .
C9 C10 1.471(4) .
C10 C14 1.391(4) .
C10 C11 1.394(4) .
C11 N5 1.340(4) .
C11 H11 0.9300 .
C12 N5 1.339(5) .
C12 C13 1.377(5) .
C12 H12 0.9300 .
C13 C14 1.378(4) .
C13 H13 0.9300 .
C14 H14 0.9300 .
N1 Zn1 2.039(2) 3_655
N3 N4 1.370(3) .
O3 H3B 0.80(5) .
O3 H3A 0.76(5) .

loop_
_geom_torsion_atom_site_label_1
_geom_torsion_atom_site_label_2
_geom_torsion_atom_site_label_3
_geom_torsion_atom_site_label_4
_geom_torsion
_geom_torsion_site_symmetry_1
_geom_torsion_site_symmetry_4
O2 C1 C2 C2 123.5(4) . 3_765
O1 C1 C2 C2 -55.5(5) . 3_765
N1 C3 C4 C5 -0.6(5) . .
C3 C4 C5 C6 -1.0(5) . .
C4 C5 C6 C7 1.6(5) . .
C4 C5 C6 C8 -177.6(3) . .
C5 C6 C7 N1 -0.7(4) . .
C8 C6 C7 N1 178.6(3) . .
C5 C6 C8 N4 -165.5(3) . .
C7 C6 C8 N4 15.2(4) . .
C5 C6 C8 N2 19.3(5) . .
C7 C6 C8 N2 -160.0(3) . .
N3 C9 C10 C14 -142.2(3) . .
N2 C9 C10 C14 34.6(4) . .
N3 C9 C10 C11 34.9(4) . .
N2 C9 C10 C11 -148.3(3) . .
C14 C10 C11 N5 1.7(5) . .
C9 C10 C11 N5 -175.5(3) . .
N5 C12 C13 C14 2.1(6) . .
C12 C13 C14 C10 -1.1(5) . .
C11 C10 C14 C13 -0.7(5) . .
C9 C10 C14 C13 176.5(3) . .
C4 C3 N1 C7 1.5(4) . .
C4 C3 N1 Zn1 -178.0(2) . 3_655
C6 C7 N1 C3 -0.8(4) . .
C6 C7 N1 Zn1 178.7(2) . 3_655
N3 C9 N2 C8 0.3(3) . .
C10 C9 N2 C8 -176.8(3) . .
N4 C8 N2 C9 -0.2(3) . .
C6 C8 N2 C9 175.3(3) . .
N2 C9 N3 N4 -0.3(3) . .
C10 C9 N3 N4 176.8(3) . .
N2 C9 N3 Zn1 -176.1(2) . .
C10 C9 N3 Zn1 1.1(5) . .
O1 Zn1 N3 C9 -63.8(3) . .
O3 Zn1 N3 C9 44.5(3) . .
N1 Zn1 N3 C9 160.3(3) 3_655 .
O1 Zn1 N3 N4 120.7(2) . .
O3 Zn1 N3 N4 -131.0(2) . .
N1 Zn1 N3 N4 -15.2(2) 3_655 .
N2 C8 N4 N3 0.0(3) . .
C6 C8 N4 N3 -175.8(3) . .
C9 N3 N4 C8 0.2(3) . .
Zn1 N3 N4 C8 177.00(19) . .
C10 C11 N5 C12 -0.8(5) . .
C13 C12 N5 C11 -1.1(5) . .
O2 C1 O1 Zn1 -13.5(4) . .
C2 C1 O1 Zn1 165.6(2) . .
N3 Zn1 O1 C1 -44.2(2) . .
O3 Zn1 O1 C1 -158.9(2) . .
N1 Zn1 O1 C1 94.43(19) 3_655 .
